data_4319162
_publ_author_name 'Andrea Erxleben'
_publ_contact_author_address
; Universitaet Dortmund
  Fachbereich Chemie, ACIII
  Otto-Hahn-Str. 6
  D-44221 Dortmund
  Germany
;
_publ_contact_author_email AERX@platon.chemie.uni-dortmund.de
_publ_contact_author_fax +49(0)231-7553797
_publ_contact_author_name 'Dr. Andrea Erxleben'
_publ_contact_author_phone +49(0)231-7553845
_publ_section_title
;
 Mono- and Dinuclear Zinc Complexes Derived from Unsymmetric Binucleating
 Ligands: Synthesis, Characterization, and Formation of Tetranuclear
 Arrays
;
_journal_name_full 'Inorganic Chemistry'
_journal_page_first 208
_journal_page_last 213
_journal_paper_doi 10.1021/ic000600z
_journal_volume 40
_journal_year 2001
_chemical_formula_structural '[Zn(C14H11N2O3)(H2O)(NO3)]'
_chemical_formula_sum 'C14 H13 N3 O7 Zn'
_chemical_formula_weight 400.64
_chemical_name_systematic
; 
 ? 
;
_space_group_IT_number 2
_symmetry_cell_setting triclinic
_symmetry_space_group_name_Hall '-P 1'
_symmetry_space_group_name_H-M 'P -1'
_atom_sites_solution_hydrogens difmap
_atom_sites_solution_primary Patterson
_atom_sites_solution_secondary difmap
_audit_creation_method SHELXL
_cell_angle_alpha 96.230(10)
_cell_angle_beta 97.220(10)
_cell_angle_gamma 106.690(10)
_cell_formula_units_Z 2
_cell_length_a 8.1250(10)
_cell_length_b 8.4980(10)
_cell_length_c 12.0510(10)
_cell_measurement_reflns_used 2914
_cell_measurement_temperature 293(2)
_cell_measurement_theta_max 27.99
_cell_measurement_theta_min 3.27
_cell_volume 781.49(16)
_computing_cell_refinement 'Denzo, Scalepack (Z. Otwinowski, W. Minor, 1997)'
_computing_data_collection 'KappaCCD (Nonius BV, The Netherlands)'
_computing_data_reduction 'Denzo, Scalepack (Z. Otwinowski, W. Minor, 1997)'
_computing_molecular_graphics 'Siemens SHELXTL PLUS '
_computing_publication_material SHELXL-93
_computing_structure_refinement 'SHELXL-93 (Sheldrick, 1993)'
_computing_structure_solution 'Siemens SHELXTL Ver. 5.01, (Sheldrick, 1993)'
_diffrn_ambient_temperature 293(2)
_diffrn_measurement_device 'Nonius KappaCCD'
_diffrn_measurement_method 'profile fitted'
_diffrn_radiation_monochromator graphite
_diffrn_radiation_source 'fine-focus sealed tube'
_diffrn_radiation_type MoK\a
_diffrn_radiation_wavelength 0.71069
_diffrn_reflns_av_R_equivalents 0.030
_diffrn_reflns_av_sigmaI/netI 0.0328
_diffrn_reflns_limit_h_max 10
_diffrn_reflns_limit_h_min 0
_diffrn_reflns_limit_k_max 10
_diffrn_reflns_limit_k_min -11
_diffrn_reflns_limit_l_max 15
_diffrn_reflns_limit_l_min -15
_diffrn_reflns_number 2914
_diffrn_reflns_theta_max 27.99
_diffrn_reflns_theta_min 3.27
_exptl_absorpt_coefficient_mu 1.616
_exptl_absorpt_correction_T_max 0.7936
_exptl_absorpt_correction_T_min 0.7381
_exptl_absorpt_correction_type Scalepack
_exptl_crystal_colour yellow
_exptl_crystal_density_diffrn 1.703
_exptl_crystal_description cube
_exptl_crystal_F_000 408
_exptl_crystal_size_max 0.2
_exptl_crystal_size_mid 0.2
_exptl_crystal_size_min 0.15
_refine_diff_density_max 0.551
_refine_diff_density_min -0.552
_refine_diff_density_rms 0.065
_refine_ls_extinction_method none
_refine_ls_goodness_of_fit_all 1.051
_refine_ls_goodness_of_fit_obs 1.103
_refine_ls_hydrogen_treatment isotropically
_refine_ls_matrix_type full
_refine_ls_number_parameters 278
_refine_ls_number_reflns 2912
_refine_ls_number_restraints 0
_refine_ls_restrained_S_all 1.094
_refine_ls_restrained_S_obs 1.103
_refine_ls_R_factor_all 0.0456
_refine_ls_R_factor_obs 0.0337
_refine_ls_shift/esd_max 0.000
_refine_ls_shift/esd_mean 0.000
_refine_ls_structure_factor_coef Fsqd
_refine_ls_weighting_details 'w=1/[\s^2^(Fo^2^)+(0.0626P)^2^+0.0000P] where P=(Fo^2^+2Fc^2^)/3'
_refine_ls_weighting_scheme calc
_refine_ls_wR_factor_all 0.0930
_refine_ls_wR_factor_obs 0.0850
_reflns_number_observed 2440
_reflns_number_total 2914
_reflns_observed_criterion >2sigma(I)
_cod_data_source_file ic000600z_4.cif
_cod_data_source_block 3
_cod_depositor_comments
;
The following automatic conversions were performed:

'_refine_ls_weighting_scheme' value 'calc
w=1/[\s^2^(Fo^2^)+(0.0626P)^2^+0.0000P] where P=(Fo^2^+2Fc^2^)/3' was
changed to 'calc'. New tag '_refine_ls_weighting_details' was
created. The value of the new tag was set to
'w=1/[\s^2^(Fo^2^)+(0.0626P)^2^+0.0000P] where P=(Fo^2^+2Fc^2^)/3'.

Automatic conversion script
Id: cif_fix_values 3143 2015-03-26 13:38:13Z robertas 

The following automatic conversions were performed:
data name '_publ_contact_author_mail' replaced with
'_publ_contact_author_email' as specified in the replacement file
'/home/antanas/src/cod-tools/trunk/data/replacement-values/replacement_tags.lst'.

Automatic conversion script
Id: cif_correct_tags 4998 2017-03-02 13:24:31Z antanas 
;
_cod_original_cell_volume 781.49(15)
_cod_database_code 4319162

loop_
_symmetry_equiv_pos_as_xyz
'x, y, z'
'-x, -y, -z'

loop_
_atom_site_aniso_label
_atom_site_aniso_U_11
_atom_site_aniso_U_22
_atom_site_aniso_U_33
_atom_site_aniso_U_23
_atom_site_aniso_U_13
_atom_site_aniso_U_12
Zn1 0.0358(2) 0.0354(2) 0.0455(2) 0.01665(13) 0.00701(12) 0.01543(13)
C1 0.0354(13) 0.0305(11) 0.0353(12) 0.0092(10) 0.0077(10) 0.0127(10)
C2 0.0367(13) 0.0352(12) 0.0466(14) 0.0134(11) 0.0109(11) 0.0164(10)
C3 0.0390(15) 0.049(2) 0.079(2) 0.0294(15) 0.0241(14) 0.0194(13)
C4 0.052(2) 0.052(2) 0.095(3) 0.041(2) 0.034(2) 0.0208(14)
C5 0.054(2) 0.0409(15) 0.065(2) 0.0298(14) 0.0179(14) 0.0224(13)
C6 0.0368(13) 0.0337(12) 0.0392(13) 0.0087(10) 0.0061(10) 0.0160(10)
C7 0.0396(14) 0.0348(12) 0.0387(13) 0.0054(11) -0.0017(11) 0.0164(11)
C8 0.0315(13) 0.0411(13) 0.0491(14) 0.0142(11) 0.0101(11) 0.0176(11)
C9 0.0385(15) 0.055(2) 0.067(2) 0.031(2) 0.0050(15) 0.0224(14)
C10 0.0465(15) 0.0403(13) 0.0361(13) 0.0107(11) 0.0014(11) 0.0202(12)
C11 0.052(2) 0.049(2) 0.046(2) 0.0098(12) -0.0012(13) 0.0290(14)
C12 0.073(2) 0.0380(14) 0.043(2) 0.0116(12) -0.0018(13) 0.0284(14)
C13 0.068(2) 0.0337(14) 0.046(2) 0.0126(12) 0.0040(14) 0.0122(14)
C14 0.047(2) 0.0384(14) 0.0447(14) 0.0125(11) 0.0032(12) 0.0117(12)
N1 0.0365(11) 0.0410(11) 0.0469(12) 0.0172(10) 0.0065(9) 0.0199(9)
N2 0.0415(12) 0.0356(11) 0.0418(12) 0.0137(9) 0.0028(9) 0.0148(9)
N3 0.061(2) 0.076(2) 0.062(2) 0.0063(15) 0.0158(14) 0.029(2)
O1 0.0294(9) 0.0369(9) 0.0563(11) 0.0213(8) 0.0091(8) 0.0137(7)
O2 0.0324(9) 0.0465(10) 0.0677(12) 0.0227(9) 0.0073(9) 0.0185(8)
O3 0.0532(11) 0.0404(10) 0.0571(11) 0.0154(9) -0.0034(9) 0.0247(9)
O4 0.077(2) 0.0372(11) 0.0656(14) 0.0088(11) -0.0226(12) 0.0207(11)
O5 0.079(2) 0.071(2) 0.103(2) 0.0372(15) 0.0438(15) 0.0312(13)
O6 0.075(2) 0.114(2) 0.112(2) -0.029(2) -0.006(2) 0.041(2)
O7 0.126(3) 0.155(3) 0.089(2) -0.011(2) 0.071(2) 0.008(2)

loop_
_atom_site_label
_atom_site_type_symbol
_atom_site_fract_x
_atom_site_fract_y
_atom_site_fract_z
_atom_site_U_iso_or_equiv
_atom_site_thermal_displace_type
_atom_site_occupancy
_atom_site_calc_flag
_atom_site_refinement_flags
_atom_site_disorder_group
Zn1 Zn 0.23312(4) 0.24368(3) 0.22672(2) 0.03705(13) Uani 1 d . .
C1 C 0.1425(3) -0.0588(3) 0.3506(2) 0.0327(5) Uani 1 d . .
C2 C -0.0347(3) -0.0625(3) 0.3425(2) 0.0374(5) Uani 1 d . .
C3 C -0.1496(4) -0.1858(4) 0.3867(3) 0.0517(7) Uani 1 d . .
C4 C -0.0977(4) -0.3042(4) 0.4383(3) 0.0609(9) Uani 1 d . .
C5 C 0.0732(4) -0.3016(3) 0.4465(3) 0.0493(7) Uani 1 d . .
C6 C 0.1938(3) -0.1816(3) 0.4039(2) 0.0352(5) Uani 1 d . .
C7 C 0.3745(3) -0.1881(3) 0.4117(2) 0.0374(5) Uani 1 d . .
C8 C -0.1067(3) 0.0540(3) 0.2903(2) 0.0383(5) Uani 1 d . .
C9 C -0.1251(4) 0.2769(4) 0.1965(3) 0.0504(7) Uani 1 d . .
C10 C -0.0062(3) 0.4356(3) 0.1693(2) 0.0396(6) Uani 1 d . .
C11 C -0.0723(4) 0.5603(4) 0.1372(2) 0.0470(7) Uani 1 d . .
C12 C 0.0397(4) 0.7015(3) 0.1100(2) 0.0494(7) Uani 1 d . .
C13 C 0.2127(4) 0.7143(3) 0.1153(2) 0.0502(7) Uani 1 d . .
C14 C 0.2705(4) 0.5861(3) 0.1472(2) 0.0435(6) Uani 1 d . .
N1 N -0.0245(3) 0.1760(3) 0.2451(2) 0.0390(5) Uani 1 d . .
N2 N 0.1625(3) 0.4473(3) 0.1739(2) 0.0387(5) Uani 1 d . .
N3 N 0.3489(4) 0.1701(4) 0.0362(2) 0.0645(7) Uani 1 d . .
O1 O 0.2595(2) 0.0529(2) 0.3100(2) 0.0388(4) Uani 1 d . .
O2 O 0.4831(2) -0.0731(2) 0.3696(2) 0.0465(4) Uani 1 d . .
O3 O 0.4230(3) -0.2960(2) 0.4541(2) 0.0485(5) Uani 1 d . .
O4 O 0.4231(3) 0.3951(3) 0.3549(2) 0.0621(6) Uani 1 d . .
O5 O 0.1989(4) 0.1009(3) 0.0512(2) 0.0778(7) Uani 1 d . .
O6 O 0.4425(4) 0.2660(4) 0.1223(3) 0.1032(10) Uani 1 d . .
O7 O 0.3942(5) 0.1397(5) -0.0531(3) 0.1285(14) Uani 1 d . .
H2O H 0.4034(50) -0.0086(44) 0.3398(31) 0.081(11) Uiso 1 d . .
H3 H -0.2639(45) -0.1844(40) 0.3823(28) 0.069(10) Uiso 1 d . .
H4 H -0.1801(44) -0.3836(42) 0.4646(28) 0.063(10) Uiso 1 d . .
H4A H 0.4186(45) 0.4760(44) 0.3872(30) 0.062(11) Uiso 1 d . .
H4B H 0.4642(48) 0.3557(46) 0.4022(32) 0.073(12) Uiso 1 d . .
H5 H 0.1089(39) -0.3841(37) 0.4745(25) 0.053(8) Uiso 1 d . .
H8 H -0.2196(39) 0.0350(33) 0.2947(23) 0.042(7) Uiso 1 d . .
H9A H -0.1930(47) 0.3002(42) 0.2496(28) 0.067(10) Uiso 1 d . .
H9B H -0.1883(40) 0.2137(36) 0.1317(28) 0.053(9) Uiso 1 d . .
H11 H -0.1810(44) 0.5507(38) 0.1355(27) 0.056(9) Uiso 1 d . .
H12 H -0.0053(38) 0.7883(35) 0.0972(24) 0.050(8) Uiso 1 d . .
H13 H 0.2974(42) 0.7991(40) 0.0961(26) 0.056(9) Uiso 1 d . .
H14 H 0.3907(40) 0.5951(36) 0.1506(24) 0.049(8) Uiso 1 d . .

loop_
_atom_type_symbol
_atom_type_description
_atom_type_scat_dispersion_real
_atom_type_scat_dispersion_imag
_atom_type_scat_source
C C 0.0033 0.0016 'International Tables Vol C Tables 4.2.6.8 and 6.1.1.4'
H H 0.0000 0.0000 'International Tables Vol C Tables 4.2.6.8 and 6.1.1.4'
N N 0.0061 0.0033 'International Tables Vol C Tables 4.2.6.8 and 6.1.1.4'
O O 0.0106 0.0060 'International Tables Vol C Tables 4.2.6.8 and 6.1.1.4'
Zn Zn 0.2839 1.4301 'International Tables Vol C Tables 4.2.6.8 and 6.1.1.4'

loop_
_geom_angle_atom_site_label_1
_geom_angle_atom_site_label_2
_geom_angle_atom_site_label_3
_geom_angle
_geom_angle_site_symmetry_1
_geom_angle_site_symmetry_3
_geom_angle_publ_flag
O1 Zn1 N1 88.27(7) . . ?
O1 Zn1 O4 85.50(8) . . ?
N1 Zn1 O4 120.88(10) . . ?
O1 Zn1 N2 164.38(7) . . ?
N1 Zn1 N2 79.66(8) . . ?
O4 Zn1 N2 92.17(9) . . ?
O1 Zn1 O6 100.78(10) . . ?
N1 Zn1 O6 151.87(11) . . ?
O4 Zn1 O6 86.60(11) . . ?
N2 Zn1 O6 94.49(11) . . ?
O1 Zn1 O5 95.19(8) . . ?
N1 Zn1 O5 97.60(9) . . ?
O4 Zn1 O5 141.50(11) . . ?
N2 Zn1 O5 96.21(8) . . ?
O6 Zn1 O5 55.37(10) . . ?
O1 C1 C6 119.1(2) . . ?
O1 C1 C2 122.9(2) . . ?
C6 C1 C2 118.0(2) . . ?
C3 C2 C1 119.0(2) . . ?
C3 C2 C8 116.5(2) . . ?
C1 C2 C8 124.5(2) . . ?
C4 C3 C2 122.3(3) . . ?
C5 C4 C3 119.1(3) . . ?
C4 C5 C6 121.1(2) . . ?
C5 C6 C1 120.4(2) . . ?
C5 C6 C7 118.8(2) . . ?
C1 C6 C7 120.7(2) . . ?
O3 C7 O2 120.6(2) . . ?
O3 C7 C6 122.8(2) . . ?
O2 C7 C6 116.6(2) . . ?
N1 C8 C2 126.7(2) . . ?
N1 C9 C10 111.0(2) . . ?
N2 C10 C11 122.0(3) . . ?
N2 C10 C9 117.3(2) . . ?
C11 C10 C9 120.7(3) . . ?
C12 C11 C10 119.0(3) . . ?
C13 C12 C11 119.1(2) . . ?
C12 C13 C14 119.3(3) . . ?
N2 C14 C13 122.2(3) . . ?
C8 N1 C9 117.1(2) . . ?
C8 N1 Zn1 127.6(2) . . ?
C9 N1 Zn1 115.2(2) . . ?
C10 N2 C14 118.4(2) . . ?
C10 N2 Zn1 115.2(2) . . ?
C14 N2 Zn1 126.4(2) . . ?
O7 N3 O5 120.5(3) . . ?
O7 N3 O6 126.3(4) . . ?
O5 N3 O6 113.2(3) . . ?
C1 O1 Zn1 130.06(14) . . ?
N3 O5 Zn1 94.7(2) . . ?
N3 O6 Zn1 96.3(2) . . ?

loop_
_geom_bond_atom_site_label_1
_geom_bond_atom_site_label_2
_geom_bond_distance
_geom_bond_site_symmetry_2
_geom_bond_publ_flag
Zn1 O1 2.044(2) . ?
Zn1 N1 2.053(2) . ?
Zn1 O4 2.062(2) . ?
Zn1 N2 2.109(2) . ?
Zn1 O6 2.218(3) . ?
Zn1 O5 2.264(3) . ?
C1 O1 1.320(3) . ?
C1 C6 1.415(3) . ?
C1 C2 1.422(3) . ?
C2 C3 1.392(4) . ?
C2 C8 1.446(3) . ?
C3 C4 1.375(4) . ?
C4 C5 1.373(4) . ?
C5 C6 1.389(4) . ?
C6 C7 1.477(3) . ?
C7 O3 1.232(3) . ?
C7 O2 1.310(3) . ?
C8 N1 1.278(3) . ?
C9 N1 1.462(3) . ?
C9 C10 1.512(4) . ?
C10 N2 1.339(3) . ?
C10 C11 1.387(4) . ?
C11 C12 1.381(4) . ?
C12 C13 1.371(5) . ?
C13 C14 1.376(4) . ?
C14 N2 1.350(3) . ?
N3 O7 1.206(4) . ?
N3 O5 1.237(4) . ?
N3 O6 1.258(4) . ?
